data_7050496
loop_
_publ_author_name
'Eisentr\"ager, Frank'
'G\"othlich, Alexander'
'Gruber, Irene'
'Heiss, Helmut'
'Kiener, Christoph A.'
'Kr\"uger, Carl'
'Ulrich Notheis, J.'
'Rominger, Frank'
'Scherhag, Gunter'
'Schultz, Madeleine'
'Straub, Bernd F.'
'Volland, Martin A. O.'
'Hofmann, Peter'

_publ_section_title
;
 Sterically crowded diphosphinomethane ligands: molecular structures,
 UV-photoelectron spectroscopy and a convenient general synthesis of
 tBu2PCH2PtBu2 and related species
;
_journal_issue 3
_journal_name_full 'New Journal of Chemistry'
_journal_page_first 540
_journal_page_last 550
_journal_paper_doi 10.1039/b210114a
_journal_volume 27
_journal_year 2003
_chemical_formula_sum 'C18 H40 Cl6 Fe P2'
_chemical_formula_weight 586.99
_chemical_name_common dtbpmCl+
_space_group_IT_number 14
_symmetry_cell_setting monoclinic
_symmetry_space_group_name_Hall '-P 2ybc'
_symmetry_space_group_name_H-M 'P 1 21/c 1'
_atom_sites_solution_hydrogens geom
_atom_sites_solution_primary direct
_atom_sites_solution_secondary difmap
_audit_creation_method SHELXL-97
_cell_angle_alpha 90.00
_cell_angle_beta 113.8570(10)
_cell_angle_gamma 90.00
_cell_formula_units_Z 4
_cell_length_a 18.2861(3)
_cell_length_b 9.9887(2)
_cell_length_c 17.3272(3)
_cell_measurement_temperature 200(2)
_cell_volume 2894.47(9)
_computing_cell_refinement 'Bruker SMART'
_computing_data_collection 'Bruker SMART'
_computing_data_reduction 'Bruker SHELXTL'
_computing_molecular_graphics 'Bruker SHELXTL'
_computing_publication_material 'Bruker SHELXTL'
_computing_structure_refinement 'SHELXL-97 (Sheldrick, 1997)'
_computing_structure_solution 'SHELXS-97 (Sheldrick, 1990)'
_diffrn_ambient_temperature 200(2)
_diffrn_measured_fraction_theta_full 0.981
_diffrn_measured_fraction_theta_max 0.981
_diffrn_measurement_device_type 'CCD area detector'
_diffrn_measurement_method 'phi and omega scans'
_diffrn_radiation_monochromator graphite
_diffrn_radiation_source 'fine-focus sealed tube'
_diffrn_radiation_type MoK\a
_diffrn_radiation_wavelength 0.71073
_diffrn_reflns_av_R_equivalents 0.1251
_diffrn_reflns_av_sigmaI/netI 0.0879
_diffrn_reflns_limit_h_max 23
_diffrn_reflns_limit_h_min -23
_diffrn_reflns_limit_k_max 13
_diffrn_reflns_limit_k_min -13
_diffrn_reflns_limit_l_max 22
_diffrn_reflns_limit_l_min -22
_diffrn_reflns_number 28351
_diffrn_reflns_theta_full 27.65
_diffrn_reflns_theta_max 27.65
_diffrn_reflns_theta_min 2.36
_exptl_absorpt_coefficient_mu 1.190
_exptl_absorpt_correction_type none
_exptl_absorpt_process_details 'Blessing, Acta Cryst. (1995) A51 33-38.'
_exptl_crystal_colour colorless
_exptl_crystal_density_diffrn 1.347
_exptl_crystal_density_method 'not measured'
_exptl_crystal_description polyhedron
_exptl_crystal_F_000 1224
_exptl_crystal_size_max .38
_exptl_crystal_size_mid .17
_exptl_crystal_size_min .07
_refine_diff_density_max 1.261
_refine_diff_density_min -1.436
_refine_diff_density_rms 0.121
_refine_ls_extinction_method none
_refine_ls_goodness_of_fit_ref 1.132
_refine_ls_hydrogen_treatment noref
_refine_ls_matrix_type full
_refine_ls_number_parameters 256
_refine_ls_number_reflns 6617
_refine_ls_number_restraints 0
_refine_ls_restrained_S_all 1.132
_refine_ls_R_factor_all 0.1835
_refine_ls_R_factor_gt 0.1019
_refine_ls_shift/su_max 0.877
_refine_ls_shift/su_mean 0.141
_refine_ls_structure_factor_coef Fsqd
_refine_ls_weighting_details 'calc w=1/[\s^2^(Fo^2^)+(0.0824P)^2^+19.1108P] where P=(Fo^2^+2Fc^2^)/3'
_refine_ls_weighting_scheme calc
_refine_ls_wR_factor_gt 0.2307
_refine_ls_wR_factor_ref 0.2771
_reflns_number_gt 3776
_reflns_number_total 6617
_reflns_threshold_expression >2sigma(I)
_cod_data_source_file b210114a.txt
_cod_data_source_block mv15_dtbpmCl+_9
_cod_depositor_comments
;
The following automatic conversions were performed:
'_symmetry_cell_setting' value 'Monoclinic' changed to 'monoclinic'
according to '/home/saulius/struct/CIF-dictionaries/cif_core.dic'
dictionary named 'cif_core.dic' version 2.4.1 from 2010-06-29.

Automatic conversion script
Id: cif_fix_enum 1527 2010-12-29 10:47:43Z saulius 
;
_cod_original_sg_symbol_H-M P2(1)/c
_cod_database_code 7050496

loop_
_symmetry_equiv_pos_as_xyz
'x, y, z'
'-x, y+1/2, -z+1/2'
'-x, -y, -z'
'x, -y-1/2, z-1/2'

loop_
_atom_site_label
_atom_site_type_symbol
_atom_site_fract_x
_atom_site_fract_y
_atom_site_fract_z
_atom_site_U_iso_or_equiv
_atom_site_adp_type
_atom_site_occupancy
_atom_site_symmetry_multiplicity
_atom_site_calc_flag
_atom_site_refinement_flags
_atom_site_disorder_assembly
_atom_site_disorder_group
Fe1 Fe 0.40141(7) 0.44757(12) 0.45280(9) 0.0469(4) Uani 1 1 d . . .
Cl1 Cl 0.36557(16) 0.2569(3) 0.3755(2) 0.0750(9) Uani 1 1 d . . .
Cl2 Cl 0.29938(13) 0.5603(2) 0.46493(16) 0.0545(6) Uani 1 1 d . . .
Cl3 Cl 0.48813(13) 0.5917(3) 0.41502(18) 0.0650(7) Uani 1 1 d . . .
P1 P 0.17954(12) 0.7968(2) 0.63583(14) 0.0390(5) Uani 1 1 d . . .
P2 P 0.32402(12) 0.95910(19) 0.62167(13) 0.0349(5) Uani 1 1 d . . .
Cl4 Cl 0.3467(2) 1.0071(4) 0.7363(2) 0.1028(12) Uani 1 1 d . . .
C10 C 0.2564(4) 0.8187(7) 0.5884(5) 0.0339(16) Uani 1 1 d . . .
H10A H 0.2891 0.7362 0.6004 0.041 Uiso 1 1 calc R . .
H10B H 0.2270 0.8245 0.5264 0.041 Uiso 1 1 calc R . .
C11 C 0.0894(5) 0.7397(10) 0.5402(7) 0.059(3) Uani 1 1 d . . .
C12 C 0.0642(8) 0.8590(19) 0.4770(11) 0.169(10) Uani 1 1 d . . .
H12A H 0.1007 0.8647 0.4484 0.254 Uiso 1 1 calc R . .
H12B H 0.0667 0.9424 0.5078 0.254 Uiso 1 1 calc R . .
H12C H 0.0095 0.8449 0.4352 0.254 Uiso 1 1 calc R . .
C13 C 0.0992(8) 0.6198(18) 0.4902(9) 0.128(7) Uani 1 1 d . . .
H13A H 0.1155 0.5410 0.5270 0.191 Uiso 1 1 calc R . .
H13B H 0.1402 0.6400 0.4690 0.191 Uiso 1 1 calc R . .
H13C H 0.0483 0.6015 0.4426 0.191 Uiso 1 1 calc R . .
C14 C 0.0204(7) 0.7155(16) 0.5645(10) 0.109(5) Uani 1 1 d . . .
H14A H -0.0277 0.6960 0.5138 0.163 Uiso 1 1 calc R . .
H14B H 0.0114 0.7955 0.5923 0.163 Uiso 1 1 calc R . .
H14C H 0.0327 0.6393 0.6033 0.163 Uiso 1 1 calc R . .
C15 C 0.2224(5) 0.6495(9) 0.7100(6) 0.049(2) Uani 1 1 d . . .
C16 C 0.1654(9) 0.6192(16) 0.7526(11) 0.127(7) Uani 1 1 d . . .
H16A H 0.1900 0.5531 0.7976 0.190 Uiso 1 1 calc R . .
H16B H 0.1151 0.5833 0.7108 0.190 Uiso 1 1 calc R . .
H16C H 0.1546 0.7017 0.7768 0.190 Uiso 1 1 calc R . .
C17 C 0.2405(9) 0.5212(11) 0.6726(8) 0.097(4) Uani 1 1 d . . .
H17A H 0.2722 0.5432 0.6402 0.145 Uiso 1 1 calc R . .
H17B H 0.1902 0.4790 0.6354 0.145 Uiso 1 1 calc R . .
H17C H 0.2708 0.4593 0.7183 0.145 Uiso 1 1 calc R . .
C18 C 0.3012(7) 0.6999(12) 0.7791(7) 0.080(3) Uani 1 1 d . . .
H18A H 0.2920 0.7859 0.8009 0.120 Uiso 1 1 calc R . .
H18B H 0.3411 0.7114 0.7552 0.120 Uiso 1 1 calc R . .
H18C H 0.3208 0.6345 0.8251 0.120 Uiso 1 1 calc R . .
C21 C 0.2750(6) 1.1149(9) 0.5666(7) 0.060(3) Uani 1 1 d . . .
C22 C 0.3379(7) 1.2314(9) 0.5937(10) 0.090(4) Uani 1 1 d . . .
H22A H 0.3781 1.2149 0.5708 0.136 Uiso 1 1 calc R . .
H22B H 0.3641 1.2354 0.6554 0.136 Uiso 1 1 calc R . .
H22C H 0.3109 1.3165 0.5719 0.136 Uiso 1 1 calc R . .
C23 C 0.2378(7) 1.0939(13) 0.4701(8) 0.094(5) Uani 1 1 d . . .
H23A H 0.1923 1.0325 0.4546 0.142 Uiso 1 1 calc R . .
H23B H 0.2781 1.0558 0.4525 0.142 Uiso 1 1 calc R . .
H23C H 0.2196 1.1801 0.4418 0.142 Uiso 1 1 calc R . .
C24 C 0.2089(7) 1.1512(10) 0.6001(9) 0.082(4) Uani 1 1 d . . .
H24A H 0.1827 1.2351 0.5743 0.123 Uiso 1 1 calc R . .
H24B H 0.2340 1.1616 0.6616 0.123 Uiso 1 1 calc R . .
H24C H 0.1691 1.0793 0.5854 0.123 Uiso 1 1 calc R . .
C25 C 0.4212(5) 0.9115(8) 0.6181(5) 0.0407(18) Uani 1 1 d . . .
C26 C 0.4464(5) 0.7750(8) 0.6622(6) 0.046(2) Uani 1 1 d . . .
H26A H 0.4073 0.7068 0.6305 0.069 Uiso 1 1 calc R . .
H26B H 0.4488 0.7808 0.7196 0.069 Uiso 1 1 calc R . .
H26C H 0.4992 0.7505 0.6646 0.069 Uiso 1 1 calc R . .
C27 C 0.4100(6) 0.8981(9) 0.5246(6) 0.054(2) Uani 1 1 d . . .
H27A H 0.3989 0.9864 0.4977 0.081 Uiso 1 1 calc R . .
H27B H 0.3652 0.8377 0.4947 0.081 Uiso 1 1 calc R . .
H27C H 0.4590 0.8618 0.5225 0.081 Uiso 1 1 calc R . .
C28 C 0.4884(5) 1.0131(9) 0.6661(7) 0.063(3) Uani 1 1 d . . .
H28A H 0.4757 1.1000 0.6376 0.094 Uiso 1 1 calc R . .
H28B H 0.5394 0.9806 0.6671 0.094 Uiso 1 1 calc R . .
H28C H 0.4928 1.0229 0.7241 0.094 Uiso 1 1 calc R . .
C30 C 0.1313(7) 0.4286(13) 0.2790(8) 0.086(4) Uani 1 1 d . . .
H30A H 0.1665 0.4355 0.3398 0.103 Uiso 1 1 calc R . .
H30B H 0.1601 0.4682 0.2469 0.103 Uiso 1 1 calc R . .
Cl5 Cl 0.0442(3) 0.5201(4) 0.2586(3) 0.1151(13) Uani 1 1 d . . .
Cl6 Cl 0.1123(2) 0.2584(3) 0.2517(2) 0.1038(12) Uani 1 1 d . . .

loop_
_atom_site_aniso_label
_atom_site_aniso_U_11
_atom_site_aniso_U_22
_atom_site_aniso_U_33
_atom_site_aniso_U_23
_atom_site_aniso_U_13
_atom_site_aniso_U_12
Fe1 0.0390(6) 0.0337(6) 0.0745(9) -0.0046(6) 0.0297(6) -0.0048(5)
Cl1 0.0694(16) 0.0504(14) 0.127(2) -0.0354(15) 0.0622(17) -0.0228(12)
Cl2 0.0439(11) 0.0437(11) 0.0774(16) -0.0139(11) 0.0262(11) 0.0007(9)
Cl3 0.0452(12) 0.0581(14) 0.0901(18) 0.0195(13) 0.0256(12) -0.0117(11)
P1 0.0371(11) 0.0312(10) 0.0525(12) 0.0005(9) 0.0221(10) -0.0032(8)
P2 0.0389(11) 0.0241(9) 0.0459(11) -0.0035(8) 0.0216(9) -0.0047(8)
Cl4 0.127(3) 0.100(3) 0.082(2) -0.0148(19) 0.043(2) -0.022(2)
C10 0.033(4) 0.029(4) 0.039(4) -0.004(3) 0.014(3) -0.006(3)
C11 0.035(5) 0.063(6) 0.072(7) 0.000(5) 0.015(5) -0.009(4)
C12 0.080(10) 0.164(17) 0.152(15) 0.080(13) -0.068(10) -0.062(11)
C13 0.070(8) 0.183(16) 0.116(12) -0.100(12) 0.023(8) -0.021(9)
C14 0.050(7) 0.138(13) 0.142(13) -0.030(10) 0.042(8) -0.026(8)
C15 0.061(5) 0.039(4) 0.059(6) 0.008(4) 0.035(5) -0.004(4)
C16 0.124(11) 0.121(12) 0.187(16) 0.103(12) 0.116(12) 0.038(10)
C17 0.157(13) 0.044(6) 0.082(8) 0.011(6) 0.041(9) 0.022(7)
C18 0.090(8) 0.076(8) 0.056(6) 0.036(6) 0.013(6) -0.002(6)
C21 0.061(6) 0.032(4) 0.100(8) 0.019(5) 0.047(6) 0.002(4)
C22 0.083(8) 0.028(5) 0.181(14) 0.012(6) 0.075(9) 0.000(5)
C23 0.065(7) 0.097(9) 0.113(10) 0.076(8) 0.027(7) 0.012(6)
C24 0.071(7) 0.034(5) 0.162(12) 0.016(6) 0.069(8) 0.013(5)
C25 0.039(4) 0.033(4) 0.056(5) -0.005(4) 0.025(4) -0.006(3)
C26 0.034(4) 0.046(5) 0.058(5) 0.011(4) 0.019(4) 0.004(4)
C27 0.069(6) 0.044(5) 0.069(6) 0.001(4) 0.050(5) -0.002(4)
C28 0.038(5) 0.048(5) 0.097(8) -0.013(5) 0.022(5) -0.014(4)
C30 0.084(8) 0.086(9) 0.078(8) -0.008(7) 0.023(7) -0.026(7)
Cl5 0.134(3) 0.115(3) 0.135(3) -0.003(2) 0.095(3) 0.008(3)
Cl6 0.111(3) 0.070(2) 0.103(3) 0.0013(18) 0.015(2) -0.0175(19)

loop_
_atom_type_symbol
_atom_type_description
_atom_type_scat_dispersion_real
_atom_type_scat_dispersion_imag
_atom_type_scat_source
C C 0.0033 0.0016 'International Tables Vol C Tables 4.2.6.8 and 6.1.1.4'
H H 0.0000 0.0000 'International Tables Vol C Tables 4.2.6.8 and 6.1.1.4'
P P 0.1023 0.0942 'International Tables Vol C Tables 4.2.6.8 and 6.1.1.4'
Cl Cl 0.1484 0.1585 'International Tables Vol C Tables 4.2.6.8 and 6.1.1.4'
Fe Fe 0.3463 0.8444 'International Tables Vol C Tables 4.2.6.8 and 6.1.1.4'

loop_
_geom_angle_atom_site_label_1
_geom_angle_atom_site_label_2
_geom_angle_atom_site_label_3
_geom_angle
_geom_angle_site_symmetry_1
_geom_angle_site_symmetry_3
_geom_angle_publ_flag
Cl2 Fe1 Cl1 114.91(10) . . ?
Cl2 Fe1 Cl3 113.65(11) . 3_666 ?
Cl1 Fe1 Cl3 110.96(12) . 3_666 ?
Cl2 Fe1 Cl3 112.61(10) . . ?
Cl1 Fe1 Cl3 113.86(11) . . ?
Cl3 Fe1 Cl3 87.98(9) 3_666 . ?
Fe1 Cl3 Fe1 92.02(9) 3_666 . ?
C11 P1 C15 109.5(4) . . ?
C11 P1 C10 101.0(4) . . ?
C15 P1 C10 101.9(4) . . ?
C10 P2 C21 111.2(4) . . ?
C10 P2 C25 109.3(3) . . ?
C21 P2 C25 117.8(4) . . ?
C10 P2 Cl4 111.0(3) . . ?
C21 P2 Cl4 100.4(4) . . ?
C25 P2 Cl4 106.8(3) . . ?
P2 C10 P1 118.8(4) . . ?
C14 C11 C13 109.7(10) . . ?
C14 C11 C12 106.1(11) . . ?
C13 C11 C12 105.6(13) . . ?
C14 C11 P1 109.7(8) . . ?
C13 C11 P1 118.1(8) . . ?
C12 C11 P1 106.9(7) . . ?
C16 C15 C18 107.2(10) . . ?
C16 C15 C17 110.1(10) . . ?
C18 C15 C17 107.9(9) . . ?
C16 C15 P1 107.7(7) . . ?
C18 C15 P1 105.9(6) . . ?
C17 C15 P1 117.5(7) . . ?
C23 C21 C22 111.9(9) . . ?
C23 C21 C24 111.3(9) . . ?
C22 C21 C24 107.3(9) . . ?
C23 C21 P2 110.7(7) . . ?
C22 C21 P2 108.9(7) . . ?
C24 C21 P2 106.6(6) . . ?
C26 C25 C28 107.5(7) . . ?
C26 C25 C27 109.2(7) . . ?
C28 C25 C27 110.9(7) . . ?
C26 C25 P2 107.9(5) . . ?
C28 C25 P2 112.0(6) . . ?
C27 C25 P2 109.3(6) . . ?
Cl5 C30 Cl6 112.7(7) . . ?

loop_
_geom_bond_atom_site_label_1
_geom_bond_atom_site_label_2
_geom_bond_distance
_geom_bond_site_symmetry_2
_geom_bond_publ_flag
Fe1 Cl2 2.261(2) . ?
Fe1 Cl1 2.267(3) . ?
Fe1 Cl3 2.395(3) 3_666 ?
Fe1 Cl3 2.420(2) . ?
Cl3 Fe1 2.395(3) 3_666 ?
P1 C11 1.891(10) . ?
P1 C15 1.902(9) . ?
P1 C10 1.906(7) . ?
P2 C10 1.803(7) . ?
P2 C21 1.856(9) . ?
P2 C25 1.865(8) . ?
P2 Cl4 1.918(4) . ?
C11 C14 1.502(14) . ?
C11 C13 1.531(16) . ?
C11 C12 1.556(17) . ?
C15 C16 1.532(14) . ?
C15 C18 1.538(14) . ?
C15 C17 1.532(14) . ?
C21 C23 1.544(17) . ?
C21 C22 1.569(13) . ?
C21 C24 1.580(14) . ?
C25 C26 1.539(11) . ?
C25 C28 1.551(11) . ?
C25 C27 1.554(12) . ?
C30 Cl5 1.745(14) . ?
C30 Cl6 1.761(13) . ?
